data_7011931
loop_
_publ_author_name
'Otter, Carl A.'
'Hartshorn, Richard M.'

_publ_section_title
;
 Polydentate ligand construction: preparation of oxime???imine
 complexes via intramolecular condensation reactions
;
_journal_issue 22
_journal_name_full 'Journal of the Chemical Society, Dalton Transactions'
_journal_page_first 4193
_journal_paper_doi 10.1039/b205956h
_journal_year 2002
_chemical_formula_sum 'C8 H22 Cl4 Co N5 O2 Zn'
_chemical_formula_weight 486.41
_chemical_name_systematic
; 
? 
;
_space_group_IT_number 14
_symmetry_cell_setting monoclinic
_symmetry_space_group_name_Hall '-P 2yn'
_symmetry_space_group_name_H-M 'P 1 21/n 1'
_atom_sites_solution_hydrogens geom
_atom_sites_solution_primary direct
_atom_sites_solution_secondary difmap
_audit_creation_method SHELXL-97
_cell_angle_alpha 90.00
_cell_angle_beta 92.348(5)
_cell_angle_gamma 90.00
_cell_formula_units_Z 4
_cell_length_a 10.006(4)
_cell_length_b 10.967(4)
_cell_length_c 16.506(6)
_cell_measurement_temperature 158(2)
_cell_volume 1809.8(12)
_computing_cell_refinement 'Bruker XSCANS'
_computing_data_collection 'Bruker XSCANS'
_computing_data_reduction 'Bruker SHELXTL'
_computing_molecular_graphics 'Bruker SHELXTL'
_computing_publication_material 'Bruker SHELXTL'
_computing_structure_refinement 'SHELXL-97 (Sheldrick, 1997)'
_computing_structure_solution 'SHELXS-97 (Sheldrick, 1990)'
_diffrn_ambient_temperature 158(2)
_diffrn_measured_fraction_theta_full 0.988
_diffrn_measured_fraction_theta_max 0.988
_diffrn_measurement_device_type 'Bruker P4'
_diffrn_measurement_method '\w scans'
_diffrn_radiation_monochromator graphite
_diffrn_radiation_source 'fine-focus sealed tube'
_diffrn_radiation_type MoK\a
_diffrn_radiation_wavelength 0.71073
_diffrn_reflns_av_R_equivalents 0.0332
_diffrn_reflns_av_sigmaI/netI 0.0219
_diffrn_reflns_limit_h_max 12
_diffrn_reflns_limit_h_min -12
_diffrn_reflns_limit_k_max 13
_diffrn_reflns_limit_k_min -7
_diffrn_reflns_limit_l_max 20
_diffrn_reflns_limit_l_min -20
_diffrn_reflns_number 22618
_diffrn_reflns_theta_full 26.41
_diffrn_reflns_theta_max 26.41
_diffrn_reflns_theta_min 2.23
_exptl_absorpt_coefficient_mu 2.840
_exptl_absorpt_correction_type multi-scan
_exptl_absorpt_process_details 'blessing, Acta. Crys., 1995, A51, 33-38'
_exptl_crystal_colour yellow
_exptl_crystal_density_diffrn 1.785
_exptl_crystal_density_method 'not measured'
_exptl_crystal_description plate
_exptl_crystal_F_000 984
_exptl_crystal_size_max 0.45
_exptl_crystal_size_mid 0.4
_exptl_crystal_size_min 0.15
_refine_diff_density_max 1.355
_refine_diff_density_min -0.689
_refine_diff_density_rms 0.120
_refine_ls_extinction_method none
_refine_ls_goodness_of_fit_ref 1.077
_refine_ls_hydrogen_treatment mixed
_refine_ls_matrix_type full
_refine_ls_number_parameters 192
_refine_ls_number_reflns 3682
_refine_ls_number_restraints 0
_refine_ls_restrained_S_all 1.077
_refine_ls_R_factor_all 0.0491
_refine_ls_R_factor_gt 0.0396
_refine_ls_shift/su_max 0.000
_refine_ls_shift/su_mean 0.000
_refine_ls_structure_factor_coef Fsqd
_refine_ls_weighting_details 'calc w=1/[\s^2^(Fo^2^)+(0.0598P)^2^+6.8403P] where P=(Fo^2^+2Fc^2^)/3'
_refine_ls_weighting_scheme calc
_refine_ls_wR_factor_gt 0.1187
_refine_ls_wR_factor_ref 0.1238
_reflns_number_gt 3081
_reflns_number_total 3682
_reflns_threshold_expression >2sigma(I)
_cod_data_source_file b205956h.txt
_cod_data_source_block c204b
_cod_depositor_comments
;
The following automatic conversions were performed:
'_symmetry_cell_setting' value 'Monoclinic' changed to 'monoclinic'
according to '/home/saulius/struct/CIF-dictionaries/cif_core.dic'
dictionary named 'cif_core.dic' version 2.4.1 from
2010-06-29.

'_exptl_absorpt_correction_type' value 'multiscan' changed to
'multi-scan' according to
'/home/saulius/struct/CIF-dictionaries/cif_core.dic' dictionary named
'cif_core.dic' version 2.4.1 from 2010-06-29.

Automatic conversion script
Id: cif_fix_enum 1527 2010-12-29 10:47:43Z saulius 
;
_cod_original_cell_volume 1809.7(12)
_cod_original_sg_symbol_H-M P2(1)/n
_cod_database_code 7011931

loop_
_symmetry_equiv_pos_as_xyz
'x, y, z'
'-x+1/2, y+1/2, -z+1/2'
'-x, -y, -z'
'x-1/2, -y-1/2, z-1/2'

loop_
_atom_site_label
_atom_site_type_symbol
_atom_site_fract_x
_atom_site_fract_y
_atom_site_fract_z
_atom_site_U_iso_or_equiv
_atom_site_adp_type
_atom_site_occupancy
_atom_site_symmetry_multiplicity
_atom_site_calc_flag
_atom_site_refinement_flags
_atom_site_disorder_assembly
_atom_site_disorder_group
Zn1 Zn 0.31079(5) 0.22448(5) 0.04636(3) 0.02499(16) Uani 1 1 d . . .
Co1 Co 0.30879(6) 0.24409(5) 0.38773(3) 0.01858(16) Uani 1 1 d . . .
Cl3 Cl 0.41896(11) 0.35987(11) -0.03082(7) 0.0306(3) Uani 1 1 d . . .
Cl4 Cl 0.16008(13) 0.33798(11) 0.11335(8) 0.0368(3) Uani 1 1 d . . .
Cl5 Cl 0.20402(12) 0.08808(11) -0.03633(7) 0.0346(3) Uani 1 1 d . . .
Cl6 Cl 0.45902(13) 0.13269(12) 0.13111(8) 0.0414(3) Uani 1 1 d . . .
N1 N 0.3953(4) 0.3630(3) 0.3261(2) 0.0224(8) Uani 1 1 d . . .
N3 N 0.2439(4) 0.1100(3) 0.4555(2) 0.0242(8) Uani 1 1 d . . .
H3A H 0.1527 0.1158 0.4595 0.029 Uiso 1 1 calc R . .
H3B H 0.2631 0.0362 0.4322 0.029 Uiso 1 1 calc R . .
O2 O 0.4658(3) 0.1519(3) 0.36973(18) 0.0244(7) Uani 1 1 d . . .
N2 N 0.3859(4) 0.3105(4) 0.4888(2) 0.0252(8) Uani 1 1 d . . .
H2A H 0.4767 0.2972 0.4915 0.030 Uiso 1 1 calc R . .
H2B H 0.3712 0.3933 0.4906 0.030 Uiso 1 1 calc R . .
O1 O 0.3484(3) 0.4686(3) 0.3117(2) 0.0335(8) Uani 1 1 d . . .
N4 N 0.2227(4) 0.1754(4) 0.2896(2) 0.0264(8) Uani 1 1 d . . .
H4A H 0.2592 0.2088 0.2444 0.032 Uiso 1 1 calc R . .
H4B H 0.2358 0.0924 0.2884 0.032 Uiso 1 1 calc R . .
N5 N 0.1467(4) 0.3410(3) 0.3967(2) 0.0228(8) Uani 1 1 d . . .
H5A H 0.0994 0.3139 0.4399 0.027 Uiso 1 1 calc R . .
H5B H 0.1689 0.4214 0.4056 0.027 Uiso 1 1 calc R . .
C2 C 0.5442(4) 0.2076(4) 0.3244(3) 0.0241(9) Uani 1 1 d . . .
C4 C 0.6702(5) 0.1451(5) 0.3018(3) 0.0341(11) Uani 1 1 d . . .
H4C H 0.7448 0.1742 0.3369 0.051 Uiso 1 1 calc R . .
H4D H 0.6881 0.1634 0.2451 0.051 Uiso 1 1 calc R . .
H4E H 0.6602 0.0569 0.3085 0.051 Uiso 1 1 calc R . .
C7 C 0.0772(5) 0.2028(5) 0.2897(3) 0.0286(10) Uani 1 1 d . . .
H7A H 0.0314 0.1446 0.3250 0.034 Uiso 1 1 calc R . .
H7B H 0.0369 0.1962 0.2341 0.034 Uiso 1 1 calc R . .
C1 C 0.5102(4) 0.3270(4) 0.2979(3) 0.0256(9) Uani 1 1 d . . .
C8 C 0.0630(5) 0.3299(4) 0.3207(3) 0.0290(10) Uani 1 1 d . . .
H8A H 0.0930 0.3892 0.2800 0.035 Uiso 1 1 calc R . .
H8B H -0.0318 0.3470 0.3315 0.035 Uiso 1 1 calc R . .
C6 C 0.3101(5) 0.1181(5) 0.5369(3) 0.0334(11) Uani 1 1 d . . .
H6A H 0.3994 0.0792 0.5369 0.040 Uiso 1 1 calc R . .
H6B H 0.2559 0.0757 0.5771 0.040 Uiso 1 1 calc R . .
C5 C 0.3236(5) 0.2508(5) 0.5581(3) 0.0320(11) Uani 1 1 d . . .
H5C H 0.2347 0.2868 0.5670 0.038 Uiso 1 1 calc R . .
H5D H 0.3804 0.2612 0.6081 0.038 Uiso 1 1 calc R . .
C3 C 0.5921(5) 0.4085(5) 0.2471(4) 0.0409(13) Uani 1 1 d . . .
H3C H 0.5439 0.4241 0.1952 0.061 Uiso 1 1 calc R . .
H3D H 0.6778 0.3691 0.2372 0.061 Uiso 1 1 calc R . .
H3E H 0.6083 0.4859 0.2756 0.061 Uiso 1 1 calc R . .

loop_
_atom_site_aniso_label
_atom_site_aniso_U_11
_atom_site_aniso_U_22
_atom_site_aniso_U_33
_atom_site_aniso_U_23
_atom_site_aniso_U_13
_atom_site_aniso_U_12
Zn1 0.0248(3) 0.0233(3) 0.0270(3) 0.0018(2) 0.0028(2) -0.0001(2)
Co1 0.0203(3) 0.0135(3) 0.0222(3) -0.0003(2) 0.0045(2) -0.0009(2)
Cl3 0.0285(6) 0.0280(6) 0.0360(6) 0.0005(5) 0.0100(5) -0.0043(4)
Cl4 0.0406(7) 0.0316(6) 0.0394(7) 0.0075(5) 0.0188(5) 0.0062(5)
Cl5 0.0380(6) 0.0259(6) 0.0392(7) 0.0007(5) -0.0074(5) -0.0051(5)
Cl6 0.0422(7) 0.0332(7) 0.0472(7) 0.0043(5) -0.0169(6) 0.0014(5)
N1 0.0255(19) 0.0181(18) 0.0237(18) 0.0010(14) 0.0022(15) -0.0018(14)
N3 0.0225(18) 0.0203(18) 0.030(2) 0.0002(15) 0.0043(15) 0.0000(14)
O2 0.0270(16) 0.0187(15) 0.0279(16) 0.0008(12) 0.0066(13) 0.0027(12)
N2 0.0225(18) 0.027(2) 0.0264(19) -0.0013(16) 0.0009(15) -0.0005(15)
O1 0.0384(19) 0.0207(17) 0.042(2) 0.0083(14) 0.0048(15) 0.0030(14)
N4 0.0281(19) 0.026(2) 0.0255(19) -0.0046(15) 0.0058(15) -0.0030(16)
N5 0.0231(18) 0.0204(18) 0.0251(19) -0.0005(15) 0.0028(15) 0.0007(14)
C2 0.024(2) 0.027(2) 0.021(2) -0.0015(18) -0.0007(17) 0.0005(18)
C4 0.028(2) 0.043(3) 0.032(3) 0.003(2) 0.005(2) 0.011(2)
C7 0.027(2) 0.035(3) 0.024(2) -0.0004(19) 0.0009(18) -0.007(2)
C1 0.026(2) 0.025(2) 0.027(2) 0.0013(18) 0.0039(18) -0.0020(18)
C8 0.027(2) 0.030(2) 0.030(2) 0.0020(19) -0.0038(19) 0.0026(19)
C6 0.037(3) 0.034(3) 0.029(2) 0.010(2) -0.002(2) -0.002(2)
C5 0.034(3) 0.041(3) 0.022(2) 0.000(2) 0.0000(19) 0.000(2)
C3 0.037(3) 0.035(3) 0.052(3) 0.013(2) 0.017(2) 0.001(2)

loop_
_atom_type_symbol
_atom_type_description
_atom_type_scat_dispersion_real
_atom_type_scat_dispersion_imag
_atom_type_scat_source
C C 0.0033 0.0016 'International Tables Vol C Tables 4.2.6.8 and 6.1.1.4'
H H 0.0000 0.0000 'International Tables Vol C Tables 4.2.6.8 and 6.1.1.4'
N N 0.0061 0.0033 'International Tables Vol C Tables 4.2.6.8 and 6.1.1.4'
O O 0.0106 0.0060 'International Tables Vol C Tables 4.2.6.8 and 6.1.1.4'
Cl Cl 0.1484 0.1585 'International Tables Vol C Tables 4.2.6.8 and 6.1.1.4'
Co Co 0.3494 0.9721 'International Tables Vol C Tables 4.2.6.8 and 6.1.1.4'
Zn Zn 0.2839 1.4301 'International Tables Vol C Tables 4.2.6.8 and 6.1.1.4'

loop_
_geom_angle_atom_site_label_1
_geom_angle_atom_site_label_2
_geom_angle_atom_site_label_3
_geom_angle
_geom_angle_site_symmetry_1
_geom_angle_site_symmetry_3
_geom_angle_publ_flag
Cl6 Zn1 Cl3 109.12(6) . . ?
Cl6 Zn1 Cl5 111.36(6) . . ?
Cl3 Zn1 Cl5 108.63(6) . . ?
Cl6 Zn1 Cl4 112.20(6) . . ?
Cl3 Zn1 Cl4 104.86(5) . . ?
Cl5 Zn1 Cl4 110.40(6) . . ?
N1 Co1 O2 83.27(15) . . ?
N1 Co1 N2 91.66(16) . . ?
O2 Co1 N2 91.83(15) . . ?
N1 Co1 N5 93.78(16) . . ?
O2 Co1 N5 175.33(14) . . ?
N2 Co1 N5 91.88(16) . . ?
N1 Co1 N4 90.91(16) . . ?
O2 Co1 N4 90.25(15) . . ?
N2 Co1 N4 176.86(16) . . ?
N5 Co1 N4 86.17(16) . . ?
N1 Co1 N3 171.84(16) . . ?
O2 Co1 N3 89.17(14) . . ?
N2 Co1 N3 85.49(16) . . ?
N5 Co1 N3 93.96(16) . . ?
N4 Co1 N3 92.19(16) . . ?
O1 N1 C1 122.0(4) . . ?
O1 N1 Co1 123.8(3) . . ?
C1 N1 Co1 114.2(3) . . ?
C6 N3 Co1 109.0(3) . . ?
C6 N3 H3A 109.9 . . ?
Co1 N3 H3A 109.9 . . ?
C6 N3 H3B 109.9 . . ?
Co1 N3 H3B 109.9 . . ?
H3A N3 H3B 108.3 . . ?
C2 O2 Co1 111.9(3) . . ?
C5 N2 Co1 109.4(3) . . ?
C5 N2 H2A 109.8 . . ?
Co1 N2 H2A 109.8 . . ?
C5 N2 H2B 109.8 . . ?
Co1 N2 H2B 109.8 . . ?
H2A N2 H2B 108.2 . . ?
C7 N4 Co1 108.7(3) . . ?
C7 N4 H4A 110.0 . . ?
Co1 N4 H4A 110.0 . . ?
C7 N4 H4B 110.0 . . ?
Co1 N4 H4B 110.0 . . ?
H4A N4 H4B 108.3 . . ?
C8 N5 Co1 109.5(3) . . ?
C8 N5 H5A 109.8 . . ?
Co1 N5 H5A 109.8 . . ?
C8 N5 H5B 109.8 . . ?
Co1 N5 H5B 109.8 . . ?
H5A N5 H5B 108.2 . . ?
O2 C2 C1 118.8(4) . . ?
O2 C2 C4 118.4(4) . . ?
C1 C2 C4 122.7(4) . . ?
C2 C4 H4C 109.5 . . ?
C2 C4 H4D 109.5 . . ?
H4C C4 H4D 109.5 . . ?
C2 C4 H4E 109.5 . . ?
H4C C4 H4E 109.5 . . ?
H4D C4 H4E 109.5 . . ?
N4 C7 C8 107.2(4) . . ?
N4 C7 H7A 110.3 . . ?
C8 C7 H7A 110.3 . . ?
N4 C7 H7B 110.3 . . ?
C8 C7 H7B 110.3 . . ?
H7A C7 H7B 108.5 . . ?
N1 C1 C2 111.7(4) . . ?
N1 C1 C3 121.7(4) . . ?
C2 C1 C3 126.6(4) . . ?
N5 C8 C7 108.0(4) . . ?
N5 C8 H8A 110.1 . . ?
C7 C8 H8A 110.1 . . ?
N5 C8 H8B 110.1 . . ?
C7 C8 H8B 110.1 . . ?
H8A C8 H8B 108.4 . . ?
N3 C6 C5 107.6(4) . . ?
N3 C6 H6A 110.2 . . ?
C5 C6 H6A 110.2 . . ?
N3 C6 H6B 110.2 . . ?
C5 C6 H6B 110.2 . . ?
H6A C6 H6B 108.5 . . ?
N2 C5 C6 106.6(4) . . ?
N2 C5 H5C 110.4 . . ?
C6 C5 H5C 110.4 . . ?
N2 C5 H5D 110.4 . . ?
C6 C5 H5D 110.4 . . ?
H5C C5 H5D 108.6 . . ?
C1 C3 H3C 109.5 . . ?
C1 C3 H3D 109.5 . . ?
H3C C3 H3D 109.5 . . ?
C1 C3 H3E 109.5 . . ?
H3C C3 H3E 109.5 . . ?
H3D C3 H3E 109.5 . . ?

loop_
_geom_bond_atom_site_label_1
_geom_bond_atom_site_label_2
_geom_bond_distance
_geom_bond_site_symmetry_2
_geom_bond_publ_flag
Zn1 Cl6 2.2361(14) . ?
Zn1 Cl3 2.2609(13) . ?
Zn1 Cl5 2.2633(14) . ?
Zn1 Cl4 2.2765(14) . ?
Co1 N1 1.886(4) . ?
Co1 O2 1.902(3) . ?
Co1 N2 1.949(4) . ?
Co1 N5 1.950(4) . ?
Co1 N4 1.954(4) . ?
Co1 N3 1.973(4) . ?
N1 O1 1.269(5) . ?
N1 C1 1.318(6) . ?
N3 C6 1.476(6) . ?
N3 H3A 0.9200 . ?
N3 H3B 0.9200 . ?
O2 C2 1.264(5) . ?
N2 C5 1.479(6) . ?
N2 H2A 0.9200 . ?
N2 H2B 0.9200 . ?
N4 C7 1.486(6) . ?
N4 H4A 0.9200 . ?
N4 H4B 0.9200 . ?
N5 C8 1.484(6) . ?
N5 H5A 0.9200 . ?
N5 H5B 0.9200 . ?
C2 C1 1.417(6) . ?
C2 C4 1.495(6) . ?
C4 H4C 0.9800 . ?
C4 H4D 0.9800 . ?
C4 H4E 0.9800 . ?
C7 C8 1.494(7) . ?
C7 H7A 0.9900 . ?
C7 H7B 0.9900 . ?
C1 C3 1.493(6) . ?
C8 H8A 0.9900 . ?
C8 H8B 0.9900 . ?
C6 C5 1.502(7) . ?
C6 H6A 0.9900 . ?
C6 H6B 0.9900 . ?
C5 H5C 0.9900 . ?
C5 H5D 0.9900 . ?
C3 H3C 0.9800 . ?
C3 H3D 0.9800 . ?
C3 H3E 0.9800 . ?
